data_7251340
loop_
_publ_author_name
'Pavi\'c, Luka'
'Mio\<ci\'c, Filip'
'Razum, Marta'
'Sarjanovi\'c, Josipa'
'Pisk, Jana'

_publ_section_title
;
 From structure to function: tunable electrical and catalytic properties
 in rare Mo(vi)-thiophene-2-carboxylic acid hydrazone complexes obtained
 mechanochemically
;
_journal_issue 54
_journal_name_full 'RSC Advances'
_journal_page_first 46194
_journal_page_last 46206
_journal_paper_doi 10.1039/D5RA07456H
_journal_volume 15
_journal_year 2025
_chemical_formula_moiety 'C12 H10 N2 O2 S'
_chemical_formula_sum 'C12 H10 N2 O2 S'
_chemical_formula_weight 246.28
_space_group_crystal_system orthorhombic
_space_group_IT_number 33
_space_group_name_Hall 'P 2c -2n'
_space_group_name_H-M_alt 'P n a 21'
_atom_sites_solution_hydrogens geom
_atom_sites_solution_primary iterative
_audit_creation_date 2025-08-26
_audit_creation_method
;
Olex2 1.5
(compiled 2025.07.13 svn.rb7424aed for OlexSys, GUI svn.r7308)
;
_audit_update_record
;
2025-09-18 deposited with the CCDC.	2025-11-11 downloaded from the CCDC.
;
_cell_angle_alpha 90
_cell_angle_beta 90
_cell_angle_gamma 90
_cell_formula_units_Z 4
_cell_length_a 19.4454(3)
_cell_length_b 5.36070(10)
_cell_length_c 10.9087(2)
_cell_measurement_reflns_used 5013
_cell_measurement_temperature 293(2)
_cell_measurement_theta_max 78.9380
_cell_measurement_theta_min 6.0970
_cell_volume 1137.13(3)
_computing_cell_refinement 'CrysAlisPro 1.171.43.105a (Rigaku OD, 2024)'
_computing_data_collection 'CrysAlisPro system (CCD 43.105a 64-bit (release 11-01-2024))'
_computing_data_reduction 'CrysAlisPro 1.171.43.105a (Rigaku OD, 2024)'
_computing_molecular_graphics 'Olex2 1.5 (Dolomanov et al., 2009)'
_computing_publication_material 'Olex2 1.5 (Dolomanov et al., 2009)'
_computing_structure_refinement 'SHELXL 2018/3 (Sheldrick, 2015)'
_computing_structure_solution 'olex2.solve 1.5 (Bourhis et al., 2015)'
_diffrn_ambient_temperature 293(2)
_diffrn_detector 'Hybrid Pixel Array Detector'
_diffrn_detector_area_resol_mean 10.0000
_diffrn_detector_type HyPix
_diffrn_measured_fraction_theta_full 0.995
_diffrn_measured_fraction_theta_max 0.990
_diffrn_measurement_details
;
List of Runs (angles in degrees, time in seconds):

  # Type    Start    End  Width  t~exp~   \w     \q     \k     \f   Frames
#--------------------------------------------------------------------------
  1  \w     57.00  98.00   0.50    0.08    --  111.50 -95.00-120.00   82
  2  \w     42.00  95.00   0.50    0.08    --  111.50 -95.00 -90.00  106
  3  \w     82.00 110.00   0.50    0.08    --  111.50-125.00  30.00   56
  4  \w     44.00 106.00   0.50    0.08    --  111.50-101.00  50.00  124
  5  \w     44.00 106.00   0.50    0.08    --  111.50 -85.00 142.00  124
  6  \w     43.00  69.00   0.50    0.08    --  111.50 -61.00  60.00   52
  7  \w     41.00  66.00   0.50    0.08    --  111.50 -61.00  30.00   50
  8  \w     48.00 105.00   0.50    0.08    --  111.50 -77.00  60.00  114
  9  \w     42.00  79.00   0.50    0.08    --  111.50 -77.00 150.00   74
 10  \w     42.00  70.00   0.50    0.08    --  111.50 -61.00  90.00   56
 11  \w    139.00 165.00   0.50    0.08    --  111.50  85.00 -98.00   52
 12  \w     94.00 175.00   0.50    0.08    --  111.50  77.00-150.00  162
 13  \w    107.00 132.00   0.50    0.08    --  111.50  61.00-180.00   50
 14  \w    141.00 166.00   0.50    0.08    --  111.50  61.00-180.00   50
 15  \w    122.00 149.00   0.50    0.08    --  111.50  45.00-150.00   54
 16  \w     95.00 143.00   0.50    0.08    --  111.50  77.00-120.00   96
 17  \w     43.00  98.00   0.50    0.05    --   50.15  45.00  58.00  110
 18  \w    107.00 135.00   0.50    0.08    --  111.50  45.00  58.00   56
 19  \w    131.00 174.00   0.50    0.08    --  111.50  61.00 -60.00   86
 20  \w    106.00 131.00   0.50    0.08    --  111.50  15.00-150.00   50
 21  \w    -26.00  15.00   0.50    0.05    --  -50.15  19.00-180.00   82
 22  \w    -50.00 -21.00   0.50    0.08    --  -90.00  45.00   0.00   58
 23  \w    -50.00 -18.00   0.50    0.08    --  -90.00  45.00  58.00   64
 24  \w   -120.00 -95.00   0.50    0.05    --  -50.15 -77.00 -60.00   50
 25  \w   -119.00 -81.00   0.50    0.05    --  -50.15-125.00 -60.00   76
 26  \w   -156.00-130.00   0.50    0.08    --  -90.00-101.00  50.00   52
 27  \w   -119.00 -94.00   0.50    0.05    --  -50.15-125.00 120.00   50
 28  \w   -119.00 -88.00   0.50    0.05    --  -50.15-125.00  60.00   62
;
_diffrn_measurement_device 'four-circle diffractometer'
_diffrn_measurement_device_type 'XtaLAB Synergy, Dualflex, HyPix'
_diffrn_measurement_method '\w scans'
_diffrn_orient_matrix_type 'CrysAlisPro convention (1999,Acta A55,543-557)'
_diffrn_orient_matrix_UB_11 0.0422964000
_diffrn_orient_matrix_UB_12 0.1160982000
_diffrn_orient_matrix_UB_13 0.0567186000
_diffrn_orient_matrix_UB_21 -0.0123262000
_diffrn_orient_matrix_UB_22 0.0459081000
_diffrn_orient_matrix_UB_23 -0.2681232000
_diffrn_orient_matrix_UB_31 -0.0658420000
_diffrn_orient_matrix_UB_32 0.0659684000
_diffrn_orient_matrix_UB_33 0.0866684000
_diffrn_radiation_monochromator mirror
_diffrn_radiation_probe x-ray
_diffrn_radiation_type 'Cu K\a'
_diffrn_radiation_wavelength 1.54184
_diffrn_reflns_av_R_equivalents 0.0345
_diffrn_reflns_av_unetI/netI 0.0304
_diffrn_reflns_Laue_measured_fraction_full 0.995
_diffrn_reflns_Laue_measured_fraction_max 0.990
_diffrn_reflns_limit_h_max 24
_diffrn_reflns_limit_h_min -22
_diffrn_reflns_limit_k_max 6
_diffrn_reflns_limit_k_min -6
_diffrn_reflns_limit_l_max 13
_diffrn_reflns_limit_l_min -13
_diffrn_reflns_number 7899
_diffrn_reflns_point_group_measured_fraction_full 0.895
_diffrn_reflns_point_group_measured_fraction_max 0.868
_diffrn_reflns_theta_full 67.684
_diffrn_reflns_theta_max 79.746
_diffrn_reflns_theta_min 4.548
_diffrn_source 'micro-focus sealed X-ray tube'
_diffrn_source_type 'PhotonJet (Cu) X-ray Source'
_exptl_absorpt_coefficient_mu 2.466
_exptl_absorpt_correction_T_max 1.00000
_exptl_absorpt_correction_T_min 0.68208
_exptl_absorpt_correction_type multi-scan
_exptl_absorpt_process_details
;
CrysAlisPro 1.171.43.105a (Rigaku Oxford Diffraction, 2024)
Empirical absorption correction using spherical harmonics,
implemented in SCALE3 ABSPACK scaling algorithm.
;
_exptl_crystal_colour white
_exptl_crystal_colour_primary white
_exptl_crystal_density_diffrn 1.439
_exptl_crystal_description prism
_exptl_crystal_F_000 512
_exptl_crystal_size_max 0.25
_exptl_crystal_size_mid 0.15
_exptl_crystal_size_min 0.1
_refine_diff_density_max 0.125
_refine_diff_density_min -0.099
_refine_diff_density_rms 0.029
_refine_ls_abs_structure_details
;
 Flack x determined using 751 quotients [(I+)-(I-)]/[(I+)+(I-)]
 (Parsons, Flack and Wagner, Acta Cryst. B69 (2013) 249-259).
;
_refine_ls_abs_structure_Flack 0.033(14)
_refine_ls_extinction_coef 0.0043(7)
_refine_ls_extinction_expression Fc^*^=kFc[1+0.001xFc^2^\l^3^/sin(2\q)]^-1/4^
_refine_ls_extinction_method 'SHELXL-2018/3 (Sheldrick 2018)'
_refine_ls_goodness_of_fit_ref 1.060
_refine_ls_hydrogen_treatment constr
_refine_ls_matrix_type full
_refine_ls_number_parameters 193
_refine_ls_number_reflns 2155
_refine_ls_number_restraints 9
_refine_ls_restrained_S_all 1.063
_refine_ls_R_factor_all 0.0293
_refine_ls_R_factor_gt 0.0277
_refine_ls_shift/su_max 0.000
_refine_ls_shift/su_mean 0.000
_refine_ls_structure_factor_coef Fsqd
_refine_ls_weighting_details 'w=1/[\s^2^(Fo^2^)+(0.0419P)^2^+0.0220P] where P=(Fo^2^+2Fc^2^)/3'
_refine_ls_weighting_scheme calc
_refine_ls_wR_factor_gt 0.0736
_refine_ls_wR_factor_ref 0.0747
_reflns_Friedel_coverage 0.665
_reflns_Friedel_fraction_full 0.783
_reflns_Friedel_fraction_max 0.732
_reflns_number_gt 2042
_reflns_number_total 2155
_reflns_threshold_expression 'I > 2\s(I)'
_cod_data_source_file d5ra07456h2.cif
_cod_data_source_block exp_7482
_cod_database_code 7251340
_shelx_shelxl_version_number 2018/3
_chemical_oxdiff_formula 'C H N O S'
_shelx_space_group_comment
;
The symmetry employed for this shelxl refinement is uniquely defined
by the following loop, which should always be used as a source of
symmetry information in preference to the above space-group names.
They are only intended as comments.
;
_shelx_estimated_absorpt_t_max 0.791
_shelx_estimated_absorpt_t_min 0.578
_olex2_refinement_description
;
1. Fixed Uiso
 At 1.2 times of:
  All C(H) groups, All N(H) groups
 At 1.5 times of:
  All O(H) groups
2. Restrained distances
 C10B-C11B \\sim C10A-C12B
 with sigma of 0.02
 S2B-C11A \\sim S1A-C12A
 with sigma of 0.02
 C11B-C11A \\sim C12B-C12A
 with sigma of 0.02
 S2B-C8 \\sim S1A-C8
 with sigma of 0.04
 S2B-C10B \\sim S1A-C10A
 with sigma of 0.04
 S2B-C11B \\sim S1A-C12B
 with sigma of 0.04
 C8-C10B \\sim C8-C10A
 with sigma of 0.04
 C10B-C11A \\sim C10A-C12A
 with sigma of 0.04
3. Others
 Sof(C10A)=Sof(H10A)=Sof(C12B)=Sof(H12B)=Sof(C12A)=Sof(H12A)=Sof(S1A)=1-FVAR(1)
 Sof(S2B)=Sof(C10B)=Sof(H10B)=Sof(C11B)=Sof(H11B)=Sof(C11A)=Sof(H11A)=FVAR(1)
4.a Aromatic/amide H refined with riding coordinates:
 C7(H7), N1(H1), C3(H3), C6(H6), C4(H4), C10B(H10B), C5(H5), C11B(H11B),
 C11A(H11A), C10A(H10A), C12B(H12B), C12A(H12A)
4.b Idealised tetrahedral OH refined as rotating group:
 O2(H2)
;
_olex2_submission_special_instructions 'No special instructions were received'
_oxdiff_exptl_absorpt_empirical_details
;
Empirical correction (ABSPACK) includes:
- Absorption correction using spherical harmonics
- Frame scaling
- Detector area scaling
;
_oxdiff_exptl_absorpt_empirical_full_max 1.472
_oxdiff_exptl_absorpt_empirical_full_min 0.793

loop_
_space_group_symop_operation_xyz
'x, y, z'
'-x, -y, z+1/2'
'-x+1/2, y+1/2, z+1/2'
'x+1/2, -y+1/2, z'

loop_
_atom_site_label
_atom_site_type_symbol
_atom_site_fract_x
_atom_site_fract_y
_atom_site_fract_z
_atom_site_U_iso_or_equiv
_atom_site_adp_type
_atom_site_occupancy
_atom_site_site_symmetry_order
_atom_site_calc_flag
_atom_site_refinement_flags_posn
_atom_site_refinement_flags_adp
_atom_site_refinement_flags_occupancy
_atom_site_disorder_assembly
_atom_site_disorder_group
S2B S 0.93224(6) 0.18593(19) 0.79733(12) 0.0631(5) Uani 0.792(6) 1 d D . P A 1
C1 C 0.69299(9) -0.8754(4) 0.69646(19) 0.0432(4) Uani 1 1 d . . . . .
C7 C 0.73750(10) -0.6764(4) 0.65277(19) 0.0454(5) Uani 1 1 d . . . . .
H7 H 0.742092 -0.648930 0.568997 0.054 Uiso 1 1 calc R U . . .
C8 C 0.84687(12) -0.2080(4) 0.7609(2) 0.0489(5) Uani 1 1 d D . . . .
N1 N 0.81297(9) -0.3588(4) 0.68123(17) 0.0470(4) Uani 1 1 d . . . . .
H1 H 0.818124 -0.341712 0.603379 0.056 Uiso 1 1 calc R U . . .
N2 N 0.77018(8) -0.5397(3) 0.72806(16) 0.0461(4) Uani 1 1 d . . . . .
O1 O 0.83771(12) -0.2118(4) 0.87078(17) 0.0733(6) Uani 1 1 d . . . . .
O2 O 0.70824(9) -0.7666(3) 0.91009(15) 0.0556(4) Uani 1 1 d . . . . .
H2 H 0.732208 -0.659198 0.877835 0.083 Uiso 1 1 calc R U . . .
C3 C 0.63853(11) -1.1103(4) 0.8591(2) 0.0515(5) Uani 1 1 d . . . . .
H3 H 0.629698 -1.134449 0.942044 0.062 Uiso 1 1 calc R U . . .
C2 C 0.68052(9) -0.9151(4) 0.82202(19) 0.0450(4) Uani 1 1 d . . . . .
C6 C 0.66245(11) -1.0374(5) 0.6124(2) 0.0502(5) Uani 1 1 d . . . . .
H6 H 0.669751 -1.012048 0.529111 0.060 Uiso 1 1 calc R U . . .
C4 C 0.60981(12) -1.2687(4) 0.7736(3) 0.0549(5) Uani 1 1 d . . . . .
H4 H 0.582149 -1.400147 0.799321 0.066 Uiso 1 1 calc R U . . .
C10B C 0.9292(6) -0.035(2) 0.5950(11) 0.067(3) Uani 0.792(6) 1 d D . P A 1
H10B H 0.916774 -0.142147 0.531849 0.080 Uiso 0.792(6) 1 calc R U P A 1
C5 C 0.62190(11) -1.2332(5) 0.6494(2) 0.0546(5) Uani 1 1 d . . . . .
H5 H 0.602754 -1.340781 0.591896 0.066 Uiso 1 1 calc R U . . .
C11B C 0.9808(6) 0.1436(18) 0.5815(7) 0.0616(18) Uani 0.792(6) 1 d D . P A 1
H11B H 1.008192 0.163632 0.512344 0.074 Uiso 0.792(6) 1 calc R U P A 1
C11A C 0.9849(5) 0.2810(19) 0.6834(9) 0.076(4) Uani 0.792(6) 1 d D . P A 1
H11A H 1.014246 0.417237 0.690909 0.091 Uiso 0.792(6) 1 calc R U P A 1
C10A C 0.9252(14) 0.181(5) 0.748(2) 0.091(10) Uani 0.208(6) 1 d D . P A 2
H10A H 0.905454 0.255838 0.816643 0.109 Uiso 0.208(6) 1 calc R U P A 2
C12B C 0.9811(19) 0.294(6) 0.692(3) 0.065(13) Uani 0.208(6) 1 d D . P A 2
H12B H 1.013324 0.404460 0.723392 0.077 Uiso 0.208(6) 1 calc R U P A 2
C12A C 0.975(3) 0.200(5) 0.579(3) 0.071(11) Uani 0.208(6) 1 d D . P A 2
H12A H 0.991941 0.283861 0.509939 0.085 Uiso 0.208(6) 1 calc R U P A 2
S1A S 0.9366(5) -0.0809(18) 0.5684(9) 0.0542(18) Uani 0.208(6) 1 d D . P A 2
C9 C 0.89859(10) -0.0403(4) 0.7053(2) 0.0476(5) Uani 1 1 d . . . . .

loop_
_atom_site_aniso_label
_atom_site_aniso_U_11
_atom_site_aniso_U_22
_atom_site_aniso_U_33
_atom_site_aniso_U_23
_atom_site_aniso_U_13
_atom_site_aniso_U_12
S2B 0.0673(5) 0.0594(5) 0.0626(10) -0.0089(5) -0.0093(5) -0.0024(3)
C1 0.0430(8) 0.0494(11) 0.0373(9) 0.0068(8) 0.0014(7) 0.0062(8)
C7 0.0476(9) 0.0527(12) 0.0359(10) 0.0089(8) 0.0034(8) 0.0042(8)
C8 0.0559(11) 0.0517(12) 0.0389(11) 0.0078(8) 0.0024(8) 0.0034(9)
N1 0.0504(8) 0.0540(10) 0.0367(8) 0.0112(7) 0.0024(6) -0.0042(7)
N2 0.0461(8) 0.0519(9) 0.0403(9) 0.0115(7) 0.0043(7) 0.0006(7)
O1 0.0978(14) 0.0853(13) 0.0369(8) 0.0038(8) 0.0060(8) -0.0165(11)
O2 0.0694(10) 0.0642(10) 0.0331(7) 0.0038(6) 0.0015(7) -0.0161(8)
C3 0.0555(10) 0.0551(12) 0.0438(10) 0.0093(9) 0.0030(9) -0.0042(9)
C2 0.0465(9) 0.0500(11) 0.0385(10) 0.0077(8) -0.0001(8) 0.0003(8)
C6 0.0516(10) 0.0597(13) 0.0392(10) 0.0019(9) -0.0023(8) 0.0054(9)
C4 0.0518(10) 0.0519(12) 0.0611(13) 0.0110(10) -0.0022(10) -0.0046(9)
C10B 0.078(4) 0.068(5) 0.055(5) 0.004(3) -0.006(3) -0.009(3)
C5 0.0541(11) 0.0555(13) 0.0542(13) -0.0025(10) -0.0074(9) 0.0017(9)
C11B 0.059(2) 0.060(5) 0.066(3) 0.022(3) 0.000(2) 0.006(3)
C11A 0.059(4) 0.067(6) 0.102(8) 0.025(5) -0.015(4) -0.016(4)
C10A 0.113(17) 0.12(2) 0.034(9) -0.018(10) -0.014(10) 0.026(13)
C12B 0.08(2) 0.027(12) 0.09(2) -0.018(14) -0.029(16) 0.003(11)
C12A 0.071(17) 0.041(13) 0.100(19) 0.045(12) -0.005(10) -0.005(11)
S1A 0.057(2) 0.058(3) 0.048(4) 0.017(3) -0.005(2) -0.014(2)
C9 0.0505(10) 0.0475(11) 0.0449(11) 0.0071(9) -0.0044(8) 0.0036(8)

loop_
_atom_type_symbol
_atom_type_description
_atom_type_scat_dispersion_real
_atom_type_scat_dispersion_imag
_atom_type_scat_source
C C 0.0181 0.0091 'International Tables Vol C Tables 4.2.6.8 and 6.1.1.4'
H H 0.0000 0.0000 'International Tables Vol C Tables 4.2.6.8 and 6.1.1.4'
N N 0.0311 0.0180 'International Tables Vol C Tables 4.2.6.8 and 6.1.1.4'
O O 0.0492 0.0322 'International Tables Vol C Tables 4.2.6.8 and 6.1.1.4'
S S 0.3331 0.5567 'International Tables Vol C Tables 4.2.6.8 and 6.1.1.4'

loop_
_geom_angle_atom_site_label_1
_geom_angle_atom_site_label_2
_geom_angle_atom_site_label_3
_geom_angle
_geom_angle_site_symmetry_1
_geom_angle_site_symmetry_3
_geom_angle_publ_flag
C11A S2B C9 90.8(3) . . ?
C2 C1 C7 122.19(19) . . ?
C6 C1 C7 119.65(18) . . ?
C6 C1 C2 118.15(19) . . ?
C1 C7 H7 119.7 . . ?
N2 C7 C1 120.59(17) . . ?
N2 C7 H7 119.7 . . ?
N1 C8 C9 115.41(18) . . ?
O1 C8 N1 123.5(2) . . ?
O1 C8 C9 121.1(2) . . ?
C8 N1 H1 120.8 . . ?
C8 N1 N2 118.38(17) . . ?
N2 N1 H1 120.8 . . ?
C7 N2 N1 117.95(16) . . ?
C2 O2 H2 109.5 . . ?
C2 C3 H3 119.8 . . ?
C4 C3 H3 119.8 . . ?
C4 C3 C2 120.3(2) . . ?
O2 C2 C1 122.07(17) . . ?
O2 C2 C3 117.97(19) . . ?
C3 C2 C1 120.0(2) . . ?
C1 C6 H6 119.1 . . ?
C5 C6 C1 121.8(2) . . ?
C5 C6 H6 119.1 . . ?
C3 C4 H4 119.8 . . ?
C3 C4 C5 120.5(2) . . ?
C5 C4 H4 119.8 . . ?
C11B C10B H10B 122.3 . . ?
C9 C10B H10B 122.3 . . ?
C9 C10B C11B 115.4(8) . . ?
C6 C5 C4 119.2(2) . . ?
C6 C5 H5 120.4 . . ?
C4 C5 H5 120.4 . . ?
C10B C11B H11B 125.2 . . ?
C11A C11B C10B 109.5(8) . . ?
C11A C11B H11B 125.2 . . ?
S2B C11A H11A 122.9 . . ?
C11B C11A S2B 114.2(7) . . ?
C11B C11A H11A 122.9 . . ?
C12B C10A H10A 119.4 . . ?
C9 C10A H10A 119.4 . . ?
C9 C10A C12B 121.2(17) . . ?
C10A C12B H12B 129.7 . . ?
C12A C12B C10A 101(3) . . ?
C12A C12B H12B 129.7 . . ?
C12B C12A H12A 122.2 . . ?
C12B C12A S1A 116(2) . . ?
S1A C12A H12A 122.2 . . ?
C9 S1A C12A 91.3(13) . . ?
C8 C9 S2B 116.84(17) . . ?
C8 C9 S1A 125.8(4) . . ?
C10B C9 S2B 110.0(5) . . ?
C10B C9 C8 133.1(5) . . ?
C10A C9 C8 129.7(9) . . ?
C10A C9 S1A 104.5(9) . . ?

loop_
_geom_bond_atom_site_label_1
_geom_bond_atom_site_label_2
_geom_bond_distance
_geom_bond_site_symmetry_2
_geom_bond_publ_flag
S2B C11A 1.690(9) . ?
S2B C9 1.705(3) . ?
C1 C7 1.454(3) . ?
C1 C2 1.407(3) . ?
C1 C6 1.395(3) . ?
C7 H7 0.9300 . ?
C7 N2 1.271(3) . ?
C8 N1 1.358(3) . ?
C8 O1 1.212(3) . ?
C8 C9 1.479(3) . ?
N1 H1 0.8600 . ?
N1 N2 1.376(2) . ?
O2 H2 0.8200 . ?
O2 C2 1.359(3) . ?
C3 H3 0.9300 . ?
C3 C2 1.387(3) . ?
C3 C4 1.380(4) . ?
C6 H6 0.9300 . ?
C6 C5 1.373(3) . ?
C4 H4 0.9300 . ?
C4 C5 1.388(4) . ?
C10B H10B 0.9300 . ?
C10B C11B 1.393(14) . ?
C10B C9 1.343(11) . ?
C5 H5 0.9300 . ?
C11B H11B 0.9300 . ?
C11B C11A 1.335(9) . ?
C11A H11A 0.9300 . ?
C10A H10A 0.9300 . ?
C10A C12B 1.39(3) . ?
C10A C9 1.38(2) . ?
C12B H12B 0.9300 . ?
C12B C12A 1.34(2) . ?
C12A H12A 0.9300 . ?
C12A S1A 1.69(3) . ?
S1A C9 1.681(11) . ?

loop_
_geom_torsion_atom_site_label_1
_geom_torsion_atom_site_label_2
_geom_torsion_atom_site_label_3
_geom_torsion_atom_site_label_4
_geom_torsion
_geom_torsion_site_symmetry_1
_geom_torsion_site_symmetry_2
_geom_torsion_site_symmetry_3
_geom_torsion_site_symmetry_4
_geom_torsion_publ_flag
C1 C7 N2 N1 178.26(17) . . . . ?
C1 C6 C5 C4 1.2(3) . . . . ?
C7 C1 C2 O2 1.4(3) . . . . ?
C7 C1 C2 C3 -178.91(18) . . . . ?
C7 C1 C6 C5 177.76(19) . . . . ?
C8 N1 N2 C7 178.48(19) . . . . ?
N1 C8 C9 S2B 169.74(16) . . . . ?
N1 C8 C9 C10B -14.7(8) . . . . ?
N1 C8 C9 C10A 157.1(15) . . . . ?
N1 C8 C9 S1A -21.1(5) . . . . ?
O1 C8 N1 N2 -5.6(3) . . . . ?
O1 C8 C9 S2B -12.2(3) . . . . ?
O1 C8 C9 C10B 163.3(8) . . . . ?
O1 C8 C9 C10A -24.9(15) . . . . ?
O1 C8 C9 S1A 157.0(5) . . . . ?
C3 C4 C5 C6 -0.4(4) . . . . ?
C2 C1 C7 N2 4.3(3) . . . . ?
C2 C1 C6 C5 -0.8(3) . . . . ?
C2 C3 C4 C5 -0.7(3) . . . . ?
C6 C1 C7 N2 -174.26(18) . . . . ?
C6 C1 C2 O2 179.93(19) . . . . ?
C6 C1 C2 C3 -0.4(3) . . . . ?
C4 C3 C2 C1 1.1(3) . . . . ?
C4 C3 C2 O2 -179.2(2) . . . . ?
C10B C11B C11A S2B 4.3(14) . . . . ?
C11B C10B C9 S2B 1.5(12) . . . . ?
C11B C10B C9 C8 -174.2(7) . . . . ?
C11A S2B C9 C8 177.3(4) . . . . ?
C11A S2B C9 C10B 0.8(7) . . . . ?
C10A C12B C12A S1A -27(4) . . . . ?
C12B C10A C9 C8 170(2) . . . . ?
C12B C10A C9 S1A -11(3) . . . . ?
C12B C12A S1A C9 21(4) . . . . ?
C12A S1A C9 C8 173.7(17) . . . . ?
C12A S1A C9 C10A -5(2) . . . . ?
C9 S2B C11A C11B -3.0(10) . . . . ?
C9 C8 N1 N2 172.42(16) . . . . ?
C9 C10B C11B C11A -3.7(15) . . . . ?
C9 C10A C12B C12A 25(4) . . . . ?
